data_7103495
loop_
_publ_author_name
'Cheng, Fei'
'Hector, Andrew L'
'Levason, William'
'Reid, Gillian'
'Webster, Michael'
'Zhang, Wenjian'

_publ_section_title
;
 Coordination networks derived from germanium(ii) thioether macrocyclic
 complexes-the first authenticated chalcogenoether complexes of Ge(ii).
;
_journal_issue 43
_journal_name_full 'Chemical communications (Cambridge, England)'
_journal_page_first 5508
_journal_page_last 5510
_journal_paper_doi 10.1039/b809444f
_journal_year 2008
_chemical_formula_moiety 'C10 H20 Br2 Ge S4'
_chemical_formula_sum 'C10 H20 Br2 Ge S4'
_chemical_formula_weight 500.91
_chemical_name_common
;catena(dibromo-(1,4,8,11-
tetrathiacyclotetradecane)germanium(ii))
;
_chemical_name_systematic
;
catena(dibromo-(1,4,8,11-tetrathiacyclotetradecane)germanium(II))
;
_space_group_IT_number 13
_symmetry_cell_setting monoclinic
_symmetry_Int_Tables_number 13
_symmetry_space_group_name_Hall '-P 2yac'
_symmetry_space_group_name_H-M 'P 1 2/n 1'
_atom_sites_solution_hydrogens geom
_atom_sites_solution_primary direct
_atom_sites_solution_secondary difmap
_audit_creation_date 2008-05-07
_audit_creation_method 'SHELXL-97 + hand edit'
_cell_angle_alpha 90.00
_cell_angle_beta 102.475(10)
_cell_angle_gamma 90.00
_cell_formula_units_Z 2
_cell_length_a 10.241(2)
_cell_length_b 4.8585(10)
_cell_length_c 17.778(4)
_cell_measurement_reflns_used 5514
_cell_measurement_temperature 120(2)
_cell_measurement_theta_max 27.48
_cell_measurement_theta_min 2.91
_cell_volume 863.7(3)
_computing_structure_refinement 'SHELXL-97 (Sheldrick, 1997)'
_computing_structure_solution 'SHELXS-97 (Sheldrick, 1997)'
_diffrn_ambient_temperature 120(2)
_diffrn_measured_fraction_theta_full 0.897
_diffrn_measured_fraction_theta_max 0.897
_diffrn_measurement_device_type 'Bruker-Nonius 95mm CCD camera on \k-goniostat'
_diffrn_measurement_method '\f & \w scans'
_diffrn_radiation_monochromator graphite
_diffrn_radiation_source 'Bruker-Nonius FR591 rotating anode'
_diffrn_radiation_type MoK\a
_diffrn_radiation_wavelength 0.71073
_diffrn_reflns_av_R_equivalents 0.0460
_diffrn_reflns_av_sigmaI/netI 0.0444
_diffrn_reflns_limit_h_max 12
_diffrn_reflns_limit_h_min -13
_diffrn_reflns_limit_k_max 6
_diffrn_reflns_limit_k_min -6
_diffrn_reflns_limit_l_max 23
_diffrn_reflns_limit_l_min -23
_diffrn_reflns_number 9076
_diffrn_reflns_theta_full 28.42
_diffrn_reflns_theta_max 28.42
_diffrn_reflns_theta_min 3.67
_diffrn_standards_number 0
_exptl_absorpt_coefficient_mu 6.862
_exptl_absorpt_correction_T_max 1.0000
_exptl_absorpt_correction_T_min 0.7422
_exptl_absorpt_correction_type multi-scan
_exptl_absorpt_process_details 'G.M. Sheldrick, (2007). SADABS. Version 2007/2. Bruker AXS Inc.'
_exptl_crystal_colour colourless
_exptl_crystal_density_diffrn 1.926
_exptl_crystal_density_method 'not measured'
_exptl_crystal_description block
_exptl_crystal_F_000 492
_exptl_crystal_size_max 0.17
_exptl_crystal_size_mid 0.14
_exptl_crystal_size_min 0.11
_refine_diff_density_max 0.477
_refine_diff_density_min -0.620
_refine_diff_density_rms 0.120
_refine_ls_extinction_method none
_refine_ls_goodness_of_fit_ref 1.077
_refine_ls_hydrogen_treatment constr
_refine_ls_matrix_type full
_refine_ls_number_parameters 78
_refine_ls_number_reflns 1958
_refine_ls_number_restraints 0
_refine_ls_restrained_S_all 1.077
_refine_ls_R_factor_all 0.0381
_refine_ls_R_factor_gt 0.0297
_refine_ls_shift/su_max 0.001
_refine_ls_shift/su_mean 0.000
_refine_ls_structure_factor_coef Fsqd
_refine_ls_weighting_details 'w=1/[\s^2^(Fo^2^)+(0.0200P)^2^+0.7323P] where P=(Fo^2^+2Fc^2^)/3'
_refine_ls_weighting_scheme calc
_refine_ls_wR_factor_gt 0.0581
_refine_ls_wR_factor_ref 0.0605
_reflns_number_gt 1738
_reflns_number_total 1958
_reflns_threshold_expression I>2sigma(I)
_cod_data_source_file b809444f.txt
_cod_data_source_block 08wz012_[C10H20Br2GeS4]
_cod_original_sg_symbol_H-M 'P 2/n'
_cod_database_code 7103495

loop_
_symmetry_equiv_pos_as_xyz
'x, y, z'
'-x+1/2, y, -z+1/2'
'-x, -y, -z'
'x-1/2, -y, z-1/2'

loop_
_atom_site_label
_atom_site_type_symbol
_atom_site_fract_x
_atom_site_fract_y
_atom_site_fract_z
_atom_site_U_iso_or_equiv
_atom_site_adp_type
_atom_site_occupancy
_atom_site_symmetry_multiplicity
_atom_site_calc_flag
_atom_site_refinement_flags
_atom_site_disorder_assembly
_atom_site_disorder_group
Ge1 Ge 0.7500 0.18302(8) 0.2500 0.01562(11) Uani 1 2 d S . .
Br1 Br 0.59546(3) 0.50894(6) 0.169580(15) 0.02004(10) Uani 1 1 d . . .
S1 S 0.58846(6) 0.23575(14) 0.35423(4) 0.01654(15) Uani 1 1 d . . .
S2 S 0.28674(7) 0.19955(14) 0.39330(4) 0.01832(16) Uani 1 1 d . . .
C1 C 0.4548(3) 0.0147(6) 0.30330(17) 0.0192(6) Uani 1 1 d . . .
H1A H 0.4024 0.1173 0.2588 0.023 Uiso 1 1 calc R . .
H1B H 0.4952 -0.1464 0.2829 0.023 Uiso 1 1 calc R . .
C2 C 0.3600(3) -0.0877(6) 0.35214(16) 0.0177(5) Uani 1 1 d . . .
H2A H 0.4095 -0.2065 0.3940 0.021 Uiso 1 1 calc R . .
H2B H 0.2883 -0.1993 0.3199 0.021 Uiso 1 1 calc R . .
C3 C 0.1689(3) 0.0210(6) 0.43939(17) 0.0219(6) Uani 1 1 d . . .
H3A H 0.1130 0.1593 0.4586 0.026 Uiso 1 1 calc R . .
H3B H 0.1090 -0.0926 0.4003 0.026 Uiso 1 1 calc R . .
C4 C 0.2351(3) -0.1660(6) 0.50705(15) 0.0210(6) Uani 1 1 d . . .
H4A H 0.1647 -0.2586 0.5281 0.025 Uiso 1 1 calc R . .
H4B H 0.2881 -0.3099 0.4879 0.025 Uiso 1 1 calc R . .
C5 C 0.3253(3) -0.0055(6) 0.57064(16) 0.0217(6) Uani 1 1 d . . .
H5A H 0.2713 0.1283 0.5930 0.026 Uiso 1 1 calc R . .
H5B H 0.3918 0.0987 0.5490 0.026 Uiso 1 1 calc R . .

loop_
_atom_site_aniso_label
_atom_site_aniso_U_11
_atom_site_aniso_U_22
_atom_site_aniso_U_33
_atom_site_aniso_U_23
_atom_site_aniso_U_13
_atom_site_aniso_U_12
Ge1 0.0158(2) 0.0122(2) 0.0196(2) 0.000 0.00565(17) 0.000
Br1 0.01841(15) 0.02201(16) 0.01912(16) 0.00026(10) 0.00280(12) 0.00408(10)
S1 0.0170(3) 0.0157(3) 0.0173(3) 0.0010(2) 0.0046(3) -0.0008(2)
S2 0.0214(3) 0.0158(3) 0.0189(3) 0.0006(3) 0.0071(3) -0.0023(3)
C1 0.0201(14) 0.0204(14) 0.0175(14) -0.0041(11) 0.0048(12) -0.0032(11)
C2 0.0209(13) 0.0130(13) 0.0188(13) 0.0002(11) 0.0033(11) -0.0015(11)
C3 0.0159(13) 0.0304(17) 0.0195(15) 0.0044(12) 0.0039(12) -0.0074(11)
C4 0.0220(14) 0.0237(15) 0.0173(14) 0.0004(11) 0.0043(12) -0.0054(11)
C5 0.0265(15) 0.0195(15) 0.0170(14) -0.0002(11) 0.0001(12) 0.0026(11)

loop_
_atom_type_symbol
_atom_type_description
_atom_type_scat_dispersion_real
_atom_type_scat_dispersion_imag
_atom_type_scat_source
C C 0.0033 0.0016 'International Tables Vol C Tables 4.2.6.8 and 6.1.1.4'
H H 0.0000 0.0000 'International Tables Vol C Tables 4.2.6.8 and 6.1.1.4'
S S 0.1246 0.1234 'International Tables Vol C Tables 4.2.6.8 and 6.1.1.4'
Ge Ge 0.1547 1.8001 'International Tables Vol C Tables 4.2.6.8 and 6.1.1.4'
Br Br -0.2901 2.4595 'International Tables Vol C Tables 4.2.6.8 and 6.1.1.4'

loop_
_geom_angle_atom_site_label_1
_geom_angle_atom_site_label_2
_geom_angle_atom_site_label_3
_geom_angle
_geom_angle_site_symmetry_1
_geom_angle_site_symmetry_3
_geom_angle_publ_flag
Br1 Ge1 Br1 100.08(2) 2_655 . ?
Br1 Ge1 S1 87.34(2) 2_655 . ?
Br1 Ge1 S1 85.79(2) . . ?
Br1 Ge1 S1 85.79(2) 2_655 2_655 ?
Br1 Ge1 S1 87.34(2) . 2_655 ?
S1 Ge1 S1 169.31(3) . 2_655 ?
C5 S1 C1 101.31(14) 3_656 . ?
C5 S1 Ge1 99.80(10) 3_656 . ?
C1 S1 Ge1 96.15(9) . . ?
C2 S2 C3 100.81(13) . . ?
C2 C1 S1 114.4(2) . . ?
C2 C1 H1A 108.7 . . ?
S1 C1 H1A 108.7 . . ?
C2 C1 H1B 108.7 . . ?
S1 C1 H1B 108.7 . . ?
H1A C1 H1B 107.6 . . ?
C1 C2 S2 110.49(19) . . ?
C1 C2 H2A 109.6 . . ?
S2 C2 H2A 109.6 . . ?
C1 C2 H2B 109.6 . . ?
S2 C2 H2B 109.6 . . ?
H2A C2 H2B 108.1 . . ?
C4 C3 S2 114.19(19) . . ?
C4 C3 H3A 108.7 . . ?
S2 C3 H3A 108.7 . . ?
C4 C3 H3B 108.7 . . ?
S2 C3 H3B 108.7 . . ?
H3A C3 H3B 107.6 . . ?
C5 C4 C3 111.9(2) . . ?
C5 C4 H4A 109.2 . . ?
C3 C4 H4A 109.2 . . ?
C5 C4 H4B 109.2 . . ?
C3 C4 H4B 109.2 . . ?
H4A C4 H4B 107.9 . . ?
C4 C5 S1 110.67(19) . 3_656 ?
C4 C5 H5A 109.5 . . ?
S1 C5 H5A 109.5 3_656 . ?
C4 C5 H5B 109.5 . . ?
S1 C5 H5B 109.5 3_656 . ?
H5A C5 H5B 108.1 . . ?

loop_
_geom_bond_atom_site_label_1
_geom_bond_atom_site_label_2
_geom_bond_distance
_geom_bond_site_symmetry_2
_geom_bond_publ_flag
Ge1 Br1 2.4656(5) 2_655 ?
Ge1 Br1 2.4656(5) . ?
Ge1 S1 2.7498(8) . ?
Ge1 S1 2.7498(8) 2_655 ?
S1 C5 1.818(3) 3_656 ?
S1 C1 1.820(3) . ?
S2 C2 1.812(3) . ?
S2 C3 1.819(3) . ?
C1 C2 1.519(4) . ?
C1 H1A 0.9900 . ?
C1 H1B 0.9900 . ?
C2 H2A 0.9900 . ?
C2 H2B 0.9900 . ?
C3 C4 1.542(4) . ?
C3 H3A 0.9900 . ?
C3 H3B 0.9900 . ?
C4 C5 1.513(4) . ?
C4 H4A 0.9900 . ?
C4 H4B 0.9900 . ?
C5 S1 1.818(3) 3_656 ?
C5 H5A 0.9900 . ?
C5 H5B 0.9900 . ?

loop_
_geom_torsion_atom_site_label_1
_geom_torsion_atom_site_label_2
_geom_torsion_atom_site_label_3
_geom_torsion_atom_site_label_4
_geom_torsion
_geom_torsion_site_symmetry_1
_geom_torsion_site_symmetry_2
_geom_torsion_site_symmetry_3
_geom_torsion_site_symmetry_4
_geom_torsion_publ_flag
Br1 Ge1 S1 C5 -79.94(10) 2_655 . . 3_656 ?
Br1 Ge1 S1 C5 179.74(10) . . . 3_656 ?
S1 Ge1 S1 C5 -130.04(10) 2_655 . . 3_656 ?
Br1 Ge1 S1 C1 177.43(10) 2_655 . . . ?
Br1 Ge1 S1 C1 77.11(10) . . . . ?
S1 Ge1 S1 C1 127.32(10) 2_655 . . . ?
C5 S1 C1 C2 60.9(2) 3_656 . . . ?
Ge1 S1 C1 C2 162.25(19) . . . . ?
S1 C1 C2 S2 56.8(2) . . . . ?
C3 S2 C2 C1 174.7(2) . . . . ?
C2 S2 C3 C4 65.9(2) . . . . ?
S2 C3 C4 C5 60.2(3) . . . . ?
C3 C4 C5 S1 -175.53(19) . . . 3_656 ?
